data_8000506
loop_
_publ_author_name
'Liu, Zhiyu'
'Wang, Yangyang'
'Garcia-Garibay, Miguel A'

_publ_section_title
;
 Rotational Dynamics of an Amphidynamic Zirconium Metal-Organic Framework
 Determined by Dielectric Spectroscopy.
;
_journal_issue 24
_journal_name_full 'The journal of physical chemistry letters'
_journal_page_first 5644
_journal_page_last 5648
_journal_paper_doi 10.1021/acs.jpclett.1c01333
_journal_volume 12
_journal_year 2021
_chemical_formula_moiety 'C24 H8 F2 O5.58 Zr'
_chemical_formula_sum 'C24 H8 F2 O5.58 Zr'
_chemical_formula_weight 514.83
_space_group_crystal_system cubic
_space_group_IT_number 227
_space_group_name_Hall '-F 4vw 2vw 3'
_space_group_name_H-M_alt 'F d -3 m :2'
_atom_sites_solution_hydrogens geom
_audit_creation_method SHELXL-2014/6
_cell_angle_alpha 90
_cell_angle_beta 90
_cell_angle_gamma 90
_cell_formula_units_Z 48
_cell_length_a 39.823(3)
_cell_length_b 39.823(3)
_cell_length_c 39.823(3)
_cell_measurement_reflns_used 9693
_cell_measurement_temperature 298(2)
_cell_measurement_theta_max 26.84
_cell_measurement_theta_min 2.23
_cell_volume 63154(8)
_computing_cell_refinement 'Bruker SAINT'
_computing_data_collection 'Bruker APEX2'
_computing_data_reduction 'Bruker SAINT'
_computing_molecular_graphics 'Bruker SHELXTL'
_computing_publication_material 'Bruker SHELXTL'
_computing_structure_refinement 'SHELXL-2014/6 (Sheldrick, 2014)'
_computing_structure_solution 'SHELXS-97 (Sheldrick 2008)'
_diffrn_ambient_temperature 298(2)
_diffrn_detector_area_resol_mean 8.3333
_diffrn_measured_fraction_theta_full 0.998
_diffrn_measured_fraction_theta_max 0.991
_diffrn_measurement_device_type 'Bruker APEX-II CCD'
_diffrn_measurement_method '\f and \w scans'
_diffrn_radiation_type MoK\a
_diffrn_radiation_wavelength 0.71073
_diffrn_reflns_av_R_equivalents 0.0746
_diffrn_reflns_av_unetI/netI 0.0280
_diffrn_reflns_Laue_measured_fraction_full 0.998
_diffrn_reflns_Laue_measured_fraction_max 0.991
_diffrn_reflns_limit_h_max 55
_diffrn_reflns_limit_h_min -57
_diffrn_reflns_limit_k_max 57
_diffrn_reflns_limit_k_min -57
_diffrn_reflns_limit_l_max 55
_diffrn_reflns_limit_l_min -55
_diffrn_reflns_number 179862
_diffrn_reflns_point_group_measured_fraction_full 0.998
_diffrn_reflns_point_group_measured_fraction_max 0.991
_diffrn_reflns_theta_full 25.242
_diffrn_reflns_theta_max 30.999
_diffrn_reflns_theta_min 1.696
_diffrn_source 'Sealed Mo X-Ray Tube'
_exptl_absorpt_coefficient_mu 0.231
_exptl_absorpt_correction_T_max 0.75
_exptl_absorpt_correction_T_min 0.69
_exptl_absorpt_correction_type multi-scan
_exptl_absorpt_process_details 'SADABS V2014/2 (Bruker AXS Inc.)'
_exptl_crystal_colour colorless
_exptl_crystal_density_diffrn 0.650
_exptl_crystal_description cube
_exptl_crystal_F_000 12223
_exptl_crystal_size_max .26
_exptl_crystal_size_mid .24
_exptl_crystal_size_min .24
_refine_diff_density_max 0.623
_refine_diff_density_min -0.374
_refine_diff_density_rms 0.052
_refine_ls_extinction_method none
_refine_ls_goodness_of_fit_ref 1.146
_refine_ls_hydrogen_treatment constr
_refine_ls_matrix_type full
_refine_ls_number_parameters 105
_refine_ls_number_reflns 4634
_refine_ls_number_restraints 0
_refine_ls_restrained_S_all 1.146
_refine_ls_R_factor_all 0.0620
_refine_ls_R_factor_gt 0.0356
_refine_ls_shift/su_max 0.003
_refine_ls_shift/su_mean 0.000
_refine_ls_structure_factor_coef Fsqd
_refine_ls_weighting_details 'w=1/[\s^2^(Fo^2^)+(0.0288P)^2^+155.5290P] where P=(Fo^2^+2Fc^2^)/3'
_refine_ls_weighting_scheme calc
_refine_ls_wR_factor_gt 0.0820
_refine_ls_wR_factor_ref 0.0932
_reflns_Friedel_coverage 0.000
_reflns_number_gt 3330
_reflns_number_total 4634
_reflns_threshold_expression 'I > 2\s(I)'
_cod_data_source_file jz1c01333_si_004.cif
_cod_data_source_block gg1925-rt
_cod_depositor_comments 'Adding full bibliography for 8000505--8000506.cif.'
_cod_original_cell_volume 63156(12)
_cod_original_sg_symbol_H-M 'F d -3 m'
_cod_database_code 8000506
_shelx_space_group_comment
; 
The symmetry employed for this shelxl refinement is uniquely defined 
by the following loop, which should always be used as a source of 
symmetry information in preference to the above space-group names. 
They are only intended as comments. 
;
_shelxl_version_number 2014/6

loop_
_space_group_symop_operation_xyz
'x, y, z'
'-x+3/4, -y+1/4, z+1/2'
'-x+1/4, y+1/2, -z+3/4'
'x+1/2, -y+3/4, -z+1/4'
'z, x, y'
'z+1/2, -x+3/4, -y+1/4'
'-z+3/4, -x+1/4, y+1/2'
'-z+1/4, x+1/2, -y+3/4'
'y, z, x'
'-y+1/4, z+1/2, -x+3/4'
'y+1/2, -z+3/4, -x+1/4'
'-y+3/4, -z+1/4, x+1/2'
'y+3/4, x+1/4, -z+1/2'
'-y, -x, -z'
'y+1/4, -x+1/2, z+3/4'
'-y+1/2, x+3/4, z+1/4'
'x+3/4, z+1/4, -y+1/2'
'-x+1/2, z+3/4, y+1/4'
'-x, -z, -y'
'x+1/4, -z+1/2, y+3/4'
'z+3/4, y+1/4, -x+1/2'
'z+1/4, -y+1/2, x+3/4'
'-z+1/2, y+3/4, x+1/4'
'-z, -y, -x'
'x, y+1/2, z+1/2'
'-x+3/4, -y+3/4, z+1'
'-x+1/4, y+1, -z+5/4'
'x+1/2, -y+5/4, -z+3/4'
'z, x+1/2, y+1/2'
'z+1/2, -x+5/4, -y+3/4'
'-z+3/4, -x+3/4, y+1'
'-z+1/4, x+1, -y+5/4'
'y, z+1/2, x+1/2'
'-y+1/4, z+1, -x+5/4'
'y+1/2, -z+5/4, -x+3/4'
'-y+3/4, -z+3/4, x+1'
'y+3/4, x+3/4, -z+1'
'-y, -x+1/2, -z+1/2'
'y+1/4, -x+1, z+5/4'
'-y+1/2, x+5/4, z+3/4'
'x+3/4, z+3/4, -y+1'
'-x+1/2, z+5/4, y+3/4'
'-x, -z+1/2, -y+1/2'
'x+1/4, -z+1, y+5/4'
'z+3/4, y+3/4, -x+1'
'z+1/4, -y+1, x+5/4'
'-z+1/2, y+5/4, x+3/4'
'-z, -y+1/2, -x+1/2'
'x+1/2, y, z+1/2'
'-x+5/4, -y+1/4, z+1'
'-x+3/4, y+1/2, -z+5/4'
'x+1, -y+3/4, -z+3/4'
'z+1/2, x, y+1/2'
'z+1, -x+3/4, -y+3/4'
'-z+5/4, -x+1/4, y+1'
'-z+3/4, x+1/2, -y+5/4'
'y+1/2, z, x+1/2'
'-y+3/4, z+1/2, -x+5/4'
'y+1, -z+3/4, -x+3/4'
'-y+5/4, -z+1/4, x+1'
'y+5/4, x+1/4, -z+1'
'-y+1/2, -x, -z+1/2'
'y+3/4, -x+1/2, z+5/4'
'-y+1, x+3/4, z+3/4'
'x+5/4, z+1/4, -y+1'
'-x+1, z+3/4, y+3/4'
'-x+1/2, -z, -y+1/2'
'x+3/4, -z+1/2, y+5/4'
'z+5/4, y+1/4, -x+1'
'z+3/4, -y+1/2, x+5/4'
'-z+1, y+3/4, x+3/4'
'-z+1/2, -y, -x+1/2'
'x+1/2, y+1/2, z'
'-x+5/4, -y+3/4, z+1/2'
'-x+3/4, y+1, -z+3/4'
'x+1, -y+5/4, -z+1/4'
'z+1/2, x+1/2, y'
'z+1, -x+5/4, -y+1/4'
'-z+5/4, -x+3/4, y+1/2'
'-z+3/4, x+1, -y+3/4'
'y+1/2, z+1/2, x'
'-y+3/4, z+1, -x+3/4'
'y+1, -z+5/4, -x+1/4'
'-y+5/4, -z+3/4, x+1/2'
'y+5/4, x+3/4, -z+1/2'
'-y+1/2, -x+1/2, -z'
'y+3/4, -x+1, z+3/4'
'-y+1, x+5/4, z+1/4'
'x+5/4, z+3/4, -y+1/2'
'-x+1, z+5/4, y+1/4'
'-x+1/2, -z+1/2, -y'
'x+3/4, -z+1, y+3/4'
'z+5/4, y+3/4, -x+1/2'
'z+3/4, -y+1, x+3/4'
'-z+1, y+5/4, x+1/4'
'-z+1/2, -y+1/2, -x'
'-x, -y, -z'
'x-3/4, y-1/4, -z-1/2'
'x-1/4, -y-1/2, z-3/4'
'-x-1/2, y-3/4, z-1/4'
'-z, -x, -y'
'-z-1/2, x-3/4, y-1/4'
'z-3/4, x-1/4, -y-1/2'
'z-1/4, -x-1/2, y-3/4'
'-y, -z, -x'
'y-1/4, -z-1/2, x-3/4'
'-y-1/2, z-3/4, x-1/4'
'y-3/4, z-1/4, -x-1/2'
'-y-3/4, -x-1/4, z-1/2'
'y, x, z'
'-y-1/4, x-1/2, -z-3/4'
'y-1/2, -x-3/4, -z-1/4'
'-x-3/4, -z-1/4, y-1/2'
'x-1/2, -z-3/4, -y-1/4'
'x, z, y'
'-x-1/4, z-1/2, -y-3/4'
'-z-3/4, -y-1/4, x-1/2'
'-z-1/4, y-1/2, -x-3/4'
'z-1/2, -y-3/4, -x-1/4'
'z, y, x'
'-x, -y+1/2, -z+1/2'
'x-3/4, y+1/4, -z'
'x-1/4, -y, z-1/4'
'-x-1/2, y-1/4, z+1/4'
'-z, -x+1/2, -y+1/2'
'-z-1/2, x-1/4, y+1/4'
'z-3/4, x+1/4, -y'
'z-1/4, -x, y-1/4'
'-y, -z+1/2, -x+1/2'
'y-1/4, -z, x-1/4'
'-y-1/2, z-1/4, x+1/4'
'y-3/4, z+1/4, -x'
'-y-3/4, -x+1/4, z'
'y, x+1/2, z+1/2'
'-y-1/4, x, -z-1/4'
'y-1/2, -x-1/4, -z+1/4'
'-x-3/4, -z+1/4, y'
'x-1/2, -z-1/4, -y+1/4'
'x, z+1/2, y+1/2'
'-x-1/4, z, -y-1/4'
'-z-3/4, -y+1/4, x'
'-z-1/4, y, -x-1/4'
'z-1/2, -y-1/4, -x+1/4'
'z, y+1/2, x+1/2'
'-x+1/2, -y, -z+1/2'
'x-1/4, y-1/4, -z'
'x+1/4, -y-1/2, z-1/4'
'-x, y-3/4, z+1/4'
'-z+1/2, -x, -y+1/2'
'-z, x-3/4, y+1/4'
'z-1/4, x-1/4, -y'
'z+1/4, -x-1/2, y-1/4'
'-y+1/2, -z, -x+1/2'
'y+1/4, -z-1/2, x-1/4'
'-y, z-3/4, x+1/4'
'y-1/4, z-1/4, -x'
'-y-1/4, -x-1/4, z'
'y+1/2, x, z+1/2'
'-y+1/4, x-1/2, -z-1/4'
'y, -x-3/4, -z+1/4'
'-x-1/4, -z-1/4, y'
'x, -z-3/4, -y+1/4'
'x+1/2, z, y+1/2'
'-x+1/4, z-1/2, -y-1/4'
'-z-1/4, -y-1/4, x'
'-z+1/4, y-1/2, -x-1/4'
'z, -y-3/4, -x+1/4'
'z+1/2, y, x+1/2'
'-x+1/2, -y+1/2, -z'
'x-1/4, y+1/4, -z-1/2'
'x+1/4, -y, z-3/4'
'-x, y-1/4, z-1/4'
'-z+1/2, -x+1/2, -y'
'-z, x-1/4, y-1/4'
'z-1/4, x+1/4, -y-1/2'
'z+1/4, -x, y-3/4'
'-y+1/2, -z+1/2, -x'
'y+1/4, -z, x-3/4'
'-y, z-1/4, x-1/4'
'y-1/4, z+1/4, -x-1/2'
'-y-1/4, -x+1/4, z-1/2'
'y+1/2, x+1/2, z'
'-y+1/4, x, -z-3/4'
'y, -x-1/4, -z-1/4'
'-x-1/4, -z+1/4, y-1/2'
'x, -z-1/4, -y-1/4'
'x+1/2, z+1/2, y'
'-x+1/4, z, -y-3/4'
'-z-1/4, -y+1/4, x-1/2'
'-z+1/4, y, -x-3/4'
'z, -y-1/4, -x-1/4'
'z+1/2, y+1/2, x'

loop_
_atom_site_label
_atom_site_type_symbol
_atom_site_fract_x
_atom_site_fract_y
_atom_site_fract_z
_atom_site_U_iso_or_equiv
_atom_site_adp_type
_atom_site_occupancy
_atom_site_site_symmetry_order
_atom_site_calc_flag
_atom_site_refinement_flags_posn
_atom_site_refinement_flags_adp
_atom_site_refinement_flags_occupancy
_atom_site_disorder_assembly
_atom_site_disorder_group
Zr1 Zr 0.81280(2) 0.3750 0.3750 0.01165(7) Uani 1 4 d S T P . .
O1 O 0.78618(2) 0.32612(2) 0.37595(3) 0.0236(2) Uani 1 1 d . . . . .
O2 O 0.84001(8) 0.40999(8) 0.40999(8) 0.0158(9) Uani 0.768(12) 6 d S T P . 1
O3 O 0.84901(7) 0.40099(7) 0.34901(7) 0.0151(9) Uani 0.768(12) 6 d S T P . 1
O2B O 0.8491(2) 0.4009(2) 0.4009(2) 0.008(2) Uiso 0.232(12) 6 d S . P . 2
O3B O 0.8400(2) 0.4100(2) 0.3400(2) 0.007(2) Uiso 0.232(12) 6 d S . P . 2
F1 F 0.60863(10) 0.18840(9) 0.40512(16) 0.151(2) Uani 0.5 1 d . . P . .
C1 C 0.79612(3) 0.29612(3) 0.37812(5) 0.0235(4) Uani 1 2 d S T P . .
C2 C 0.76994(4) 0.26994(4) 0.38392(7) 0.0368(6) Uani 1 2 d S T P . .
C3 C 0.77874(5) 0.23680(5) 0.38662(7) 0.0684(8) Uani 1 1 d . . . . .
H3 H 0.8012 0.2306 0.3849 0.082 Uiso 1 1 calc R U . . .
C4 C 0.75440(6) 0.21257(5) 0.39188(9) 0.0840(10) Uani 1 1 d . . . . .
H4 H 0.7606 0.1901 0.3936 0.101 Uiso 1 1 calc R U . . .
C5 C 0.72137(4) 0.22137(4) 0.39456(10) 0.0664(10) Uani 1 2 d S T P . .
C6 C 0.69601(5) 0.19601(5) 0.39982(12) 0.0766(12) Uani 1 2 d S T P . .
C7 C 0.67528(5) 0.17528(5) 0.40336(12) 0.0812(12) Uani 1 2 d S T P . .
C8 C 0.64989(5) 0.14989(5) 0.40593(12) 0.0792(12) Uani 1 2 d S T P . .
C9 C 0.61702(7) 0.15762(7) 0.40665(10) 0.1048(12) Uani 1 1 d . . . . .
O1W O 0.7981(4) 0.4519(4) 0.2981(4) 0.086(11) Uiso 0.185(13) 6 d S . P . .
O2W O 0.7838(8) 0.4662(8) 0.4662(8) 0.070 Uiso 0.075(8) 6 d S U P . .
O3W O 0.7678(6) 0.4822(6) 0.2678(6) 0.070 Uiso 0.113(8) 6 d S U P . .

loop_
_atom_site_aniso_label
_atom_site_aniso_U_11
_atom_site_aniso_U_22
_atom_site_aniso_U_33
_atom_site_aniso_U_23
_atom_site_aniso_U_13
_atom_site_aniso_U_12
Zr1 0.00923(11) 0.01286(8) 0.01286(8) 0.00025(9) 0.000 0.000
O1 0.0183(4) 0.0191(4) 0.0333(5) 0.0009(4) 0.0007(4) -0.0057(3)
O2 0.0158(9) 0.0158(9) 0.0158(9) -0.0004(9) 0.0004(9) 0.0004(9)
O3 0.0151(9) 0.0151(9) 0.0151(9) 0.0001(9) -0.0001(9) 0.0001(9)
F1 0.086(3) 0.054(2) 0.312(7) -0.013(3) 0.014(3) -0.0270(19)
C1 0.0206(5) 0.0206(5) 0.0292(10) 0.0006(5) 0.0006(5) -0.0088(7)
C2 0.0240(7) 0.0240(7) 0.0626(17) 0.0023(6) 0.0023(6) -0.0128(8)
C3 0.0313(10) 0.0284(9) 0.145(2) 0.0116(12) 0.0099(12) -0.0106(8)
C4 0.0474(13) 0.0255(10) 0.179(3) 0.0131(14) 0.0149(16) -0.0161(9)
C5 0.0386(10) 0.0386(10) 0.122(3) 0.0054(10) 0.0054(10) -0.0255(13)
C6 0.0468(12) 0.0468(12) 0.136(4) 0.0049(12) 0.0049(12) -0.0281(15)
C7 0.0542(13) 0.0542(13) 0.135(4) 0.0037(12) 0.0037(12) -0.0343(17)
C8 0.0529(14) 0.0529(14) 0.132(4) 0.0024(12) 0.0024(12) -0.0373(17)
C9 0.0674(18) 0.0587(16) 0.188(4) -0.004(2) 0.006(2) -0.0389(14)

loop_
_atom_type_symbol
_atom_type_description
_atom_type_scat_dispersion_real
_atom_type_scat_dispersion_imag
_atom_type_scat_source
C C 0.0033 0.0016 'International Tables Vol C Tables 4.2.6.8 and 6.1.1.4'
H H 0.0000 0.0000 'International Tables Vol C Tables 4.2.6.8 and 6.1.1.4'
O O 0.0106 0.0060 'International Tables Vol C Tables 4.2.6.8 and 6.1.1.4'
F F 0.0171 0.0103 'International Tables Vol C Tables 4.2.6.8 and 6.1.1.4'
Zr Zr -2.9673 0.5597 'International Tables Vol C Tables 4.2.6.8 and 6.1.1.4'

loop_
_geom_angle_atom_site_label_1
_geom_angle_atom_site_label_2
_geom_angle_atom_site_label_3
_geom_angle
_geom_angle_site_symmetry_1
_geom_angle_site_symmetry_3
_geom_angle_publ_flag
O2B Zr1 O2B 90.6(9) 52_455 . ?
O3 Zr1 O3 90.9(3) 52_455 . ?
O2B Zr1 O1 84.5(3) 52_455 . ?
O2B Zr1 O1 140.28(7) . . ?
O3 Zr1 O1 83.39(12) 52_455 . ?
O3 Zr1 O1 141.87(4) . . ?
O2B Zr1 O1 84.5(3) 52_455 115 ?
O2B Zr1 O1 140.27(7) . 115 ?
O3 Zr1 O1 141.86(4) 52_455 115 ?
O3 Zr1 O1 83.38(12) . 115 ?
O1 Zr1 O1 78.54(5) . 115 ?
O2B Zr1 O1 140.27(7) 52_455 186_566 ?
O2B Zr1 O1 84.5(3) . 186_566 ?
O3 Zr1 O1 83.38(12) 52_455 186_566 ?
O3 Zr1 O1 141.87(4) . 186_566 ?
O1 Zr1 O1 75.00(5) . 186_566 ?
O1 Zr1 O1 122.86(5) 115 186_566 ?
O2B Zr1 O1 140.27(7) 52_455 52_455 ?
O2B Zr1 O1 84.5(3) . 52_455 ?
O3 Zr1 O1 141.86(4) 52_455 52_455 ?
O3 Zr1 O1 83.38(12) . 52_455 ?
O1 Zr1 O1 122.85(5) . 52_455 ?
O1 Zr1 O1 75.00(5) 115 52_455 ?
O1 Zr1 O1 78.54(5) 186_566 52_455 ?
O3 Zr1 O2 70.23(6) 52_455 52_455 ?
O3 Zr1 O2 70.23(6) . 52_455 ?
O1 Zr1 O2 72.37(9) . 52_455 ?
O1 Zr1 O2 72.36(9) 115 52_455 ?
O1 Zr1 O2 139.81(4) 186_566 52_455 ?
O1 Zr1 O2 139.81(4) 52_455 52_455 ?
O3 Zr1 O2 70.23(6) 52_455 . ?
O3 Zr1 O2 70.24(6) . . ?
O1 Zr1 O2 139.81(4) . . ?
O1 Zr1 O2 139.81(4) 115 . ?
O1 Zr1 O2 72.36(9) 186_566 . ?
O1 Zr1 O2 72.36(9) 52_455 . ?
O2 Zr1 O2 122.4(2) 52_455 . ?
O2B Zr1 O3B 70.22(19) 52_455 52_455 ?
O2B Zr1 O3B 70.22(19) . 52_455 ?
O1 Zr1 O3B 71.0(3) . 52_455 ?
O1 Zr1 O3B 141.72(7) 115 52_455 ?
O1 Zr1 O3B 71.0(3) 186_566 52_455 ?
O1 Zr1 O3B 141.72(7) 52_455 52_455 ?
O2B Zr1 O3B 70.22(19) 52_455 . ?
O2B Zr1 O3B 70.22(19) . . ?
O1 Zr1 O3B 141.72(7) . . ?
O1 Zr1 O3B 71.0(3) 115 . ?
O1 Zr1 O3B 141.72(7) 186_566 . ?
O1 Zr1 O3B 71.0(3) 52_455 . ?
O3B Zr1 O3B 122.5(7) 52_455 . ?
C1 O1 Zr1 133.05(9) . . ?
Zr1 O2 Zr1 102.30(14) 34_645 30 ?
Zr1 O2 Zr1 102.31(14) 34_645 . ?
Zr1 O2 Zr1 102.31(14) 30 . ?
Zr1 O3 Zr1 116.95(8) 30 57_554 ?
Zr1 O3 Zr1 116.95(8) 30 . ?
Zr1 O3 Zr1 116.95(8) 57_554 . ?
Zr1 O2B Zr1 117.0(2) 34_645 30 ?
Zr1 O2B Zr1 117.0(2) 34_645 . ?
Zr1 O2B Zr1 117.0(2) 30 . ?
Zr1 O3B Zr1 102.2(4) 30 57_554 ?
Zr1 O3B Zr1 102.2(4) 30 . ?
Zr1 O3B Zr1 102.2(4) 57_554 . ?
O1 C1 O1 126.12(17) 182_545 . ?
O1 C1 C2 116.94(8) 182_545 . ?
O1 C1 C2 116.94(8) . . ?
C3 C2 C3 119.2(2) . 182_545 ?
C3 C2 C1 120.42(11) . . ?
C3 C2 C1 120.42(11) 182_545 . ?
C2 C3 C4 120.3(2) . . ?
C2 C3 H3 119.9 . . ?
C4 C3 H3 119.9 . . ?
C5 C4 C3 120.5(2) . . ?
C5 C4 H4 119.7 . . ?
C3 C4 H4 119.7 . . ?
C4 C5 C4 119.2(2) 182_545 . ?
C4 C5 C6 120.38(12) 182_545 . ?
C4 C5 C6 120.38(12) . . ?
C7 C6 C5 178.5(5) . . ?
C6 C7 C8 177.2(5) . . ?
C9 C8 C9 116.4(3) 182_545 . ?
C9 C8 C7 121.77(16) 182_545 . ?
C9 C8 C7 121.77(15) . . ?
F1 C9 C8 118.4(3) . . ?
F1 C9 C9 119.7(2) . 157_665 ?
C8 C9 C9 121.76(15) . 157_665 ?

loop_
_geom_bond_atom_site_label_1
_geom_bond_atom_site_label_2
_geom_bond_distance
_geom_bond_site_symmetry_2
_geom_bond_publ_flag
Zr1 O2B 2.054(3) 52_455 ?
Zr1 O2B 2.054(3) . ?
Zr1 O3 2.0546(9) 52_455 ?
Zr1 O3 2.0547(10) . ?
Zr1 O1 2.2169(9) . ?
Zr1 O1 2.2170(9) 115 ?
Zr1 O1 2.2170(9) 186_566 ?
Zr1 O1 2.2170(9) 52_455 ?
Zr1 O2 2.249(2) 52_455 ?
Zr1 O2 2.249(2) . ?
Zr1 O3B 2.250(7) 52_455 ?
Zr1 O3B 2.250(7) . ?
O1 C1 1.2618(12) . ?
O2 Zr1 2.249(2) 34_645 ?
O2 Zr1 2.249(2) 30 ?
O3 Zr1 2.0546(9) 30 ?
O3 Zr1 2.0546(9) 57_554 ?
O2B Zr1 2.054(3) 34_645 ?
O2B Zr1 2.054(3) 30 ?
O3B Zr1 2.250(7) 30 ?
O3B Zr1 2.250(7) 57_554 ?
F1 C9 1.272(4) . ?
C1 O1 1.2616(12) 182_545 ?
C1 C2 1.492(3) . ?
C2 C3 1.370(2) . ?
C2 C3 1.370(2) 182_545 ?
C3 C4 1.384(3) . ?
C3 H3 0.9300 . ?
C4 C5 1.365(3) . ?
C4 H4 0.9300 . ?
C5 C4 1.365(3) 182_545 ?
C5 C6 1.443(4) . ?
C6 C7 1.176(4) . ?
C7 C8 1.434(4) . ?
C8 C9 1.345(3) 182_545 ?
C8 C9 1.345(3) . ?
C9 C9 1.388(4) 157_665 ?
